data_7246280
loop_
_publ_author_name
'Tominaga, Masahide'
'Nanbara, Sakito'
'Hyodo, Tadashi'
'Kawahata, Masatoshi'
'Yamaguchi, Kentaro'

_publ_section_title
;
 Orientation of carbonyl groups in inclusion crystals formed from ketones
 with aromatic diimide-based macrocycles
;
_journal_issue 8
_journal_name_full CrystEngComm
_journal_page_first 1295
_journal_page_last 1300
_journal_paper_doi 10.1039/D2CE01641A
_journal_volume 25
_journal_year 2023
_chemical_formula_sum 'C51.3 H50.4 Cl2 N4 O12.2'
_chemical_formula_weight 989.05
_space_group_crystal_system orthorhombic
_space_group_IT_number 63
_space_group_name_Hall '-C 2c 2'
_space_group_name_H-M_alt 'C m c m'
_atom_sites_solution_hydrogens geom
_audit_creation_method SHELXL-2018/3
_audit_update_record
;
2022-12-07 deposited with the CCDC.	2023-01-27 downloaded from the CCDC.
;
_cell_angle_alpha 90
_cell_angle_beta 90
_cell_angle_gamma 90
_cell_formula_units_Z 4
_cell_length_a 25.162(4)
_cell_length_b 13.623(2)
_cell_length_c 14.286(2)
_cell_measurement_reflns_used 9948
_cell_measurement_temperature 100(2)
_cell_measurement_theta_max 72.48
_cell_measurement_theta_min 3.51
_cell_volume 4897.0(13)
_computing_cell_refinement 'SAINT (Bruker AXS, 2015)'
_computing_data_collection 'APEX3 (Bruker AXS, 2015)'
_computing_data_reduction 'SAINT (Bruker AXS, 2015)'
_computing_molecular_graphics 'ORTEP-3 for Windows (Farrugia, 1997)'
_computing_publication_material 'SHELXLE (H\"ubschle et al., 2011)'
_computing_structure_refinement 'SHELXL-2018/3 (Sheldrick, 2018)'
_computing_structure_solution 'SHELXT 2018/2 (Sheldrick, 2018)'
_diffrn_ambient_temperature 100(2)
_diffrn_detector_area_resol_mean 10.24
_diffrn_measured_fraction_theta_full 0.925
_diffrn_measured_fraction_theta_max 0.921
_diffrn_measurement_device_type 'BrukerD8 goniometer'
_diffrn_measurement_method 'omega and phi scans'
_diffrn_radiation_type CuK\a
_diffrn_radiation_wavelength 1.54178
_diffrn_reflns_av_R_equivalents 0.0292
_diffrn_reflns_av_unetI/netI 0.0119
_diffrn_reflns_Laue_measured_fraction_full 0.925
_diffrn_reflns_Laue_measured_fraction_max 0.921
_diffrn_reflns_limit_h_max 30
_diffrn_reflns_limit_h_min -31
_diffrn_reflns_limit_k_max 16
_diffrn_reflns_limit_k_min -16
_diffrn_reflns_limit_l_max 16
_diffrn_reflns_limit_l_min -17
_diffrn_reflns_number 32220
_diffrn_reflns_point_group_measured_fraction_full 0.925
_diffrn_reflns_point_group_measured_fraction_max 0.921
_diffrn_reflns_theta_full 67.679
_diffrn_reflns_theta_max 72.547
_diffrn_reflns_theta_min 4.817
_diffrn_source 'rotating-anode X-ray tube'
_exptl_absorpt_coefficient_mu 1.758
_exptl_absorpt_correction_T_max 0.8644
_exptl_absorpt_correction_T_min 0.7942
_exptl_absorpt_correction_type empirical
_exptl_absorpt_process_details 'SADABS Sheldrick 1996'
_exptl_crystal_colour colourless
_exptl_crystal_density_diffrn 1.342
_exptl_crystal_description prismatic
_exptl_crystal_F_000 2071
_exptl_crystal_size_max 0.150
_exptl_crystal_size_mid 0.100
_exptl_crystal_size_min 0.100
_refine_diff_density_max 3.099
_refine_diff_density_min -3.334
_refine_diff_density_rms 0.143
_refine_ls_extinction_method none
_refine_ls_goodness_of_fit_ref 2.492
_refine_ls_hydrogen_treatment constr
_refine_ls_matrix_type full
_refine_ls_number_parameters 226
_refine_ls_number_reflns 2392
_refine_ls_number_restraints 22
_refine_ls_restrained_S_all 2.499
_refine_ls_R_factor_all 0.1376
_refine_ls_R_factor_gt 0.1359
_refine_ls_shift/su_max 0.000
_refine_ls_shift/su_mean 0.000
_refine_ls_structure_factor_coef Fsqd
_refine_ls_weighting_details 'w=1/[\s^2^(Fo^2^)+(0.2000P)^2^] where P=(Fo^2^+2Fc^2^)/3'
_refine_ls_weighting_scheme calc
_refine_ls_wR_factor_gt 0.4382
_refine_ls_wR_factor_ref 0.4501
_reflns_Friedel_coverage 0.000
_reflns_number_gt 2290
_reflns_number_total 2392
_reflns_threshold_expression 'I > 2\s(I)'
_cod_data_source_file d2ce01641a2.cif
_cod_data_source_block 1c
_cod_depositor_comments 'Adding full bibliography for 7246277--7246281.cif.'
_cod_original_cell_volume 4896.9(12)
_cod_original_formula_sum 'C51.30 H50.40 Cl2 N4 O12.20'
_cod_database_code 7246280
_shelx_shelxl_version_number 2018/3
_shelx_space_group_comment
;
The symmetry employed for this shelxl refinement is uniquely defined
by the following loop, which should always be used as a source of
symmetry information in preference to the above space-group names.
They are only intended as comments.
;
_shelx_estimated_absorpt_t_min 0.778
_shelx_estimated_absorpt_t_max 0.844

loop_
_space_group_symop_operation_xyz
'x, y, z'
'-x, -y, z+1/2'
'-x, y, -z+1/2'
'x, -y, -z'
'x+1/2, y+1/2, z'
'-x+1/2, -y+1/2, z+1/2'
'-x+1/2, y+1/2, -z+1/2'
'x+1/2, -y+1/2, -z'
'-x, -y, -z'
'x, y, -z-1/2'
'x, -y, z-1/2'
'-x, y, z'
'-x+1/2, -y+1/2, -z'
'x+1/2, y+1/2, -z-1/2'
'x+1/2, -y+1/2, z-1/2'
'-x+1/2, y+1/2, z'

loop_
_atom_site_label
_atom_site_type_symbol
_atom_site_fract_x
_atom_site_fract_y
_atom_site_fract_z
_atom_site_U_iso_or_equiv
_atom_site_adp_type
_atom_site_occupancy
_atom_site_site_symmetry_order
_atom_site_calc_flag
_atom_site_refinement_flags_posn
_atom_site_refinement_flags_adp
_atom_site_refinement_flags_occupancy
_atom_site_disorder_assembly
_atom_site_disorder_group
C1 C 0.71347(10) 0.6768(2) 0.3385(2) 0.0339(9) Uani 1 1 d . . . . .
C2 C 0.70170(13) 0.7865(2) 0.3375(2) 0.0434(10) Uani 1 1 d . . . . .
H2A H 0.716861 0.817328 0.394335 0.052 Uiso 1 1 calc R U . . .
H2B H 0.662772 0.796993 0.338385 0.052 Uiso 1 1 calc R U . . .
C3 C 0.72552(18) 0.8352(3) 0.250000 0.0510(14) Uani 1 2 d S T P . .
H3 H 0.717195 0.907010 0.250000 0.061 Uiso 1 2 calc R U P . .
C4 C 0.78634(19) 0.8198(4) 0.250000 0.0611(16) Uani 1 2 d S T P . .
H4A H 0.802118 0.850852 0.193839 0.073 Uiso 0.5 1 calc R U P . .
H4B H 0.802118 0.850852 0.306161 0.073 Uiso 0.5 1 calc R U P . .
C5 C 0.79827(16) 0.7106(4) 0.250000 0.0572(15) Uani 1 2 d S T P . .
H5 H 0.837646 0.700624 0.250001 0.069 Uiso 1 2 calc R U P . .
C6 C 0.77447(10) 0.6620(3) 0.3373(2) 0.0445(10) Uani 1 1 d . . . . .
H6A H 0.790306 0.691291 0.394204 0.053 Uiso 1 1 calc R U . . .
H6B H 0.782777 0.590947 0.337027 0.053 Uiso 1 1 calc R U . . .
C7 C 0.69026(12) 0.6298(3) 0.250000 0.0294(10) Uani 1 2 d S T P . .
H7A H 0.698204 0.558609 0.250001 0.035 Uiso 1 2 calc R U P . .
H7B H 0.651154 0.637839 0.249998 0.035 Uiso 1 2 calc R U P . .
C8 C 0.69205(10) 0.6259(2) 0.4262(2) 0.0365(9) Uani 1 1 d . . . . .
H8A H 0.704785 0.557120 0.426945 0.044 Uiso 1 1 calc R U . . .
H8B H 0.706556 0.659157 0.482212 0.044 Uiso 1 1 calc R U . . .
C9 C 0.60314(10) 0.6969(3) 0.4777(2) 0.0384(9) Uani 1 1 d . . . . .
C10 C 0.54651(10) 0.6674(2) 0.4627(2) 0.0357(9) Uani 1 1 d . . . . .
C11 C 0.54601(9) 0.58043(18) 0.4130(2) 0.0299(8) Uani 1 1 d . . . . .
C12 C 0.60267(9) 0.5493(2) 0.39729(18) 0.0312(8) Uani 1 1 d . . . . .
C13 C 0.500000 0.7155(3) 0.4892(3) 0.0409(11) Uani 1 2 d S T P . .
H13 H 0.500001 0.775931 0.522385 0.049 Uiso 1 2 calc R U P . .
C14 C 0.500000 0.5318(2) 0.3854(3) 0.0273(9) Uani 1 2 d S T P . .
H14 H 0.500000 0.471905 0.351412 0.033 Uiso 1 2 calc R U P . .
N1 N 0.63387(9) 0.62606(16) 0.43163(16) 0.0335(8) Uani 1 1 d . . . . .
O1 O 0.62017(9) 0.7670(2) 0.5186(2) 0.0529(9) Uani 1 1 d . . . . .
O2 O 0.61879(6) 0.47309(13) 0.36572(16) 0.0351(8) Uani 1 1 d . . . . .
C15 C 0.3502(4) 0.000000 0.500000 0.086(3) Uani 0.707(15) 2 d S T P . .
C16 C 0.3882(3) 0.0049(7) 0.4207(10) 0.110(4) Uani 0.707(15) 1 d . . P . .
H16A H 0.387893 0.067462 0.385452 0.132 Uiso 0.707(15) 1 calc R U P . .
H16B H 0.387893 -0.052852 0.378675 0.132 Uiso 0.707(15) 1 calc R U P . .
O3 O 0.4283(3) 0.000000 0.500000 0.171(7) Uani 0.707(15) 2 d S T P . .
O4 O 0.3056(3) 0.000000 0.500000 0.084(3) Uani 0.707(15) 2 d S T P . .
C17 C 0.500000 0.1932(10) 0.250000 0.085(3) Uani 0.686(19) 4 d S T P . .
C18 C 0.4567(5) 0.2740(7) 0.250000 0.085(3) Uani 0.686(19) 2 d S T P . .
H18A H 0.434592 0.276069 0.192676 0.102 Uiso 0.343(10) 1 calc R U P . .
H18B H 0.434592 0.276069 0.307324 0.102 Uiso 0.343(10) 1 calc R U P . .
O5 O 0.500000 0.3402(6) 0.250000 0.085(3) Uani 0.686(19) 4 d S T P . .
O6 O 0.500000 0.1175(6) 0.250000 0.085(3) Uani 0.686(19) 4 d S T P . .
C19 C 0.504(3) 0.887(3) 0.320(3) 0.126(7) Uani 0.139(2) 1 d D U P A -1
H19A H 0.511475 0.898213 0.386944 0.151 Uiso 0.139(2) 1 calc R U P A -1
H19B H 0.507651 0.950594 0.286576 0.151 Uiso 0.139(2) 1 calc R U P A -1
Cl1 Cl 0.4488(7) 0.8491(10) 0.3082(13) 0.136(6) Uani 0.139(2) 1 d D U P A -1
Cl2 Cl 0.5557(11) 0.7890(12) 0.2671(17) 0.190(13) Uani 0.139(2) 1 d D . P A -1
C20 C 0.512(2) 0.909(4) 0.210(5) 0.133(7) Uani 0.111(2) 1 d D U P B -2
H20A H 0.545609 0.943177 0.196380 0.159 Uiso 0.111(2) 1 calc R U P B -2
H20B H 0.490811 0.950754 0.252924 0.159 Uiso 0.111(2) 1 calc R U P B -2
Cl3 Cl 0.5228(5) 0.8137(12) 0.255(3) 0.123(6) Uani 0.111(2) 1 d D U P B -2
Cl4 Cl 0.4716(7) 0.8927(17) 0.0910(19) 0.147(7) Uani 0.111(2) 1 d D U P B -2

loop_
_atom_site_aniso_label
_atom_site_aniso_U_11
_atom_site_aniso_U_22
_atom_site_aniso_U_33
_atom_site_aniso_U_23
_atom_site_aniso_U_13
_atom_site_aniso_U_12
C1 0.0210(13) 0.0487(16) 0.0320(18) 0.0014(9) -0.0033(9) -0.0086(9)
C2 0.0411(16) 0.0462(17) 0.043(2) -0.0129(12) -0.0044(12) -0.0104(11)
C3 0.042(2) 0.039(2) 0.072(4) 0.000 0.000 -0.0191(16)
C4 0.041(2) 0.082(4) 0.060(4) 0.000 0.000 -0.036(2)
C5 0.0215(18) 0.082(3) 0.068(4) 0.000 0.000 -0.0214(17)
C6 0.0177(14) 0.069(2) 0.047(2) -0.0052(13) -0.0065(11) -0.0097(10)
C7 0.0199(15) 0.0389(19) 0.029(2) 0.000 0.000 -0.0039(11)
C8 0.0257(15) 0.0578(18) 0.0261(18) 0.0029(11) -0.0048(9) -0.0064(9)
C9 0.0286(14) 0.0630(18) 0.0237(17) -0.0092(12) -0.0009(10) -0.0014(11)
C10 0.0328(17) 0.0500(16) 0.0241(17) -0.0051(10) -0.0014(10) -0.0054(11)
C11 0.0278(15) 0.0430(14) 0.0191(15) 0.0013(9) -0.0018(9) 0.0012(9)
C12 0.0299(14) 0.0476(15) 0.0161(16) 0.0081(9) -0.0008(9) -0.0016(10)
C13 0.035(2) 0.060(2) 0.028(2) -0.0185(17) 0.000 0.000
C14 0.0252(16) 0.0362(17) 0.0204(18) 0.0066(11) 0.000 0.000
N1 0.0280(14) 0.0510(15) 0.0214(14) -0.0020(9) 0.0007(8) -0.0041(9)
O1 0.0385(13) 0.0723(19) 0.0478(18) -0.0293(12) -0.0054(9) -0.0094(9)
O2 0.0291(12) 0.0399(12) 0.0363(15) 0.0016(7) 0.0042(7) 0.0018(6)
C15 0.084(7) 0.045(4) 0.130(10) -0.012(5) 0.000 0.000
C16 0.068(4) 0.073(4) 0.190(12) -0.047(6) 0.021(5) -0.016(3)
O3 0.052(4) 0.163(10) 0.30(2) -0.081(13) 0.000 0.000
O4 0.083(5) 0.083(4) 0.087(6) 0.005(4) 0.000 0.000
C17 0.097(5) 0.052(3) 0.106(6) 0.000 0.000 0.000
C18 0.097(5) 0.052(3) 0.106(6) 0.000 0.000 0.000
O5 0.097(5) 0.052(3) 0.106(6) 0.000 0.000 0.000
O6 0.097(5) 0.052(3) 0.106(6) 0.000 0.000 0.000
C19 0.158(15) 0.074(8) 0.145(14) -0.086(9) 0.033(12) -0.035(10)
Cl1 0.163(13) 0.092(6) 0.152(13) -0.070(8) 0.033(10) -0.033(8)
Cl2 0.35(3) 0.119(9) 0.10(2) 0.051(12) 0.09(2) 0.093(13)
C20 0.091(10) 0.135(11) 0.171(16) -0.022(14) 0.073(12) -0.031(9)
Cl3 0.084(5) 0.116(8) 0.170(15) -0.031(15) 0.058(12) -0.041(6)
Cl4 0.107(10) 0.156(11) 0.177(16) -0.026(13) 0.074(11) -0.018(9)

loop_
_atom_type_symbol
_atom_type_description
_atom_type_scat_dispersion_real
_atom_type_scat_dispersion_imag
_atom_type_scat_source
C C 0.0181 0.0091 'International Tables Vol C Tables 4.2.6.8 and 6.1.1.4'
H H 0.0000 0.0000 'International Tables Vol C Tables 4.2.6.8 and 6.1.1.4'
N N 0.0311 0.0180 'International Tables Vol C Tables 4.2.6.8 and 6.1.1.4'
O O 0.0492 0.0322 'International Tables Vol C Tables 4.2.6.8 and 6.1.1.4'
Cl Cl 0.3639 0.7018 'International Tables Vol C Tables 4.2.6.8 and 6.1.1.4'

loop_
_geom_angle_atom_site_label_1
_geom_angle_atom_site_label_2
_geom_angle_atom_site_label_3
_geom_angle
_geom_angle_site_symmetry_1
_geom_angle_site_symmetry_3
_geom_angle_publ_flag
C2 C1 C8 112.6(2) . . ?
C2 C1 C7 109.2(2) . . ?
C8 C1 C7 110.6(2) . . ?
C2 C1 C6 108.7(2) . . ?
C8 C1 C6 107.4(2) . . ?
C7 C1 C6 108.3(2) . . ?
C1 C2 C3 110.8(3) . . ?
C1 C2 H2A 109.5 . . ?
C3 C2 H2A 109.5 . . ?
C1 C2 H2B 109.5 . . ?
C3 C2 H2B 109.5 . . ?
H2A C2 H2B 108.1 . . ?
C2 C3 C2 108.9(3) 10_556 . ?
C2 C3 C4 109.1(3) 10_556 . ?
C2 C3 C4 109.1(3) . . ?
C2 C3 H3 109.9 10_556 . ?
C2 C3 H3 109.9 . . ?
C4 C3 H3 109.9 . . ?
C5 C4 C3 109.2(4) . . ?
C5 C4 H4A 109.8 . . ?
C3 C4 H4A 109.8 . . ?
C5 C4 H4B 109.8 . . ?
C3 C4 H4B 109.8 . . ?
H4A C4 H4B 108.3 . . ?
C4 C5 C6 110.2(3) . 10_556 ?
C4 C5 C6 110.2(3) . . ?
C6 C5 C6 108.8(3) 10_556 . ?
C4 C5 H5 109.2 . . ?
C6 C5 H5 109.2 10_556 . ?
C6 C5 H5 109.2 . . ?
C5 C6 C1 109.9(3) . . ?
C5 C6 H6A 109.7 . . ?
C1 C6 H6A 109.7 . . ?
C5 C6 H6B 109.7 . . ?
C1 C6 H6B 109.7 . . ?
H6A C6 H6B 108.2 . . ?
C1 C7 C1 111.1(3) 10_556 . ?
C1 C7 H7A 109.4 10_556 . ?
C1 C7 H7A 109.4 . . ?
C1 C7 H7B 109.4 10_556 . ?
C1 C7 H7B 109.4 . . ?
H7A C7 H7B 108.0 . . ?
N1 C8 C1 113.2(2) . . ?
N1 C8 H8A 108.9 . . ?
C1 C8 H8A 108.9 . . ?
N1 C8 H8B 108.9 . . ?
C1 C8 H8B 108.9 . . ?
H8A C8 H8B 107.7 . . ?
O1 C9 N1 125.5(2) . . ?
O1 C9 C10 128.6(3) . . ?
N1 C9 C10 105.9(2) . . ?
C11 C10 C13 122.4(2) . . ?
C11 C10 C9 108.2(2) . . ?
C13 C10 C9 129.4(3) . . ?
C10 C11 C14 124.2(2) . . ?
C10 C11 C12 108.1(2) . . ?
C14 C11 C12 127.8(2) . . ?
O2 C12 N1 126.1(2) . . ?
O2 C12 C11 128.3(2) . . ?
N1 C12 C11 105.6(2) . . ?
C10 C13 C10 114.2(4) . 12_655 ?
C10 C13 H13 122.9 . . ?
C10 C13 H13 122.9 12_655 . ?
C11 C14 C11 112.7(3) 12_655 . ?
C11 C14 H14 123.6 12_655 . ?
C11 C14 H14 123.6 . . ?
C12 N1 C9 111.8(2) . . ?
C12 N1 C8 122.8(2) . . ?
C9 N1 C8 125.3(2) . . ?
O4 C15 C16 130.1(6) . 4_556 ?
O4 C15 C16 130.1(6) . . ?
C16 C15 C16 99.8(11) 4_556 . ?
C15 C16 O3 81.8(8) . . ?
C15 C16 H16A 115.0 . . ?
O3 C16 H16A 115.0 . . ?
C15 C16 H16B 115.0 . . ?
O3 C16 H16B 115.0 . . ?
H16A C16 H16B 112.0 . . ?
C16 O3 C16 96.7(9) . 4_556 ?
O6 C17 C18 135.3(5) . . ?
O6 C17 C18 135.3(5) . 3_655 ?
C18 C17 C18 89.5(11) . 3_655 ?
O5 C18 C17 84.8(8) . . ?
O5 C18 H18A 114.5 . . ?
C17 C18 H18A 114.5 . . ?
O5 C18 H18B 114.5 . . ?
C17 C18 H18B 114.5 . . ?
H18A C18 H18B 111.6 . . ?
C18 O5 C18 100.9(11) . 3_655 ?
Cl1 C19 Cl2 109.3(15) . . ?
Cl1 C19 H19A 109.8 . . ?
Cl2 C19 H19A 109.8 . . ?
Cl1 C19 H19B 109.8 . . ?
Cl2 C19 H19B 109.8 . . ?
H19A C19 H19B 108.3 . . ?
Cl3 C20 Cl4 112(3) . . ?
Cl3 C20 H20A 109.3 . . ?
Cl4 C20 H20A 109.3 . . ?
Cl3 C20 H20B 109.3 . . ?
Cl4 C20 H20B 109.3 . . ?
H20A C20 H20B 108.0 . . ?

loop_
_geom_bond_atom_site_label_1
_geom_bond_atom_site_label_2
_geom_bond_distance
_geom_bond_site_symmetry_2
_geom_bond_publ_flag
C1 C2 1.524(4) . ?
C1 C8 1.530(4) . ?
C1 C7 1.533(3) . ?
C1 C6 1.548(3) . ?
C2 C3 1.537(4) . ?
C2 H2A 0.9900 . ?
C2 H2B 0.9900 . ?
C3 C4 1.545(7) . ?
C3 H3 1.0000 . ?
C4 C5 1.518(9) . ?
C4 H4A 0.9900 . ?
C4 H4B 0.9900 . ?
C5 C6 1.533(4) 10_556 ?
C5 C6 1.533(4) . ?
C5 H5 1.0000 . ?
C6 H6A 0.9900 . ?
C6 H6B 0.9900 . ?
C7 H7A 0.9900 . ?
C7 H7B 0.9900 . ?
C8 N1 1.466(3) . ?
C8 H8A 0.9900 . ?
C8 H8B 0.9900 . ?
C9 O1 1.198(4) . ?
C9 N1 1.401(4) . ?
C9 C10 1.496(3) . ?
C10 C11 1.382(4) . ?
C10 C13 1.393(3) . ?
C11 C14 1.391(3) . ?
C11 C12 1.504(3) . ?
C12 O2 1.202(3) . ?
C12 N1 1.397(3) . ?
C13 H13 0.9500 . ?
C14 H14 0.9500 . ?
C15 O4 1.122(13) . ?
C15 C16 1.483(13) 4_556 ?
C15 C16 1.484(13) . ?
C16 O3 1.519(14) . ?
C16 H16A 0.9900 . ?
C16 H16B 0.9900 . ?
C17 O6 1.032(16) . ?
C17 C18 1.549(15) . ?
C17 C18 1.549(15) 3_655 ?
C18 O5 1.414(13) . ?
C18 H18A 0.9900 . ?
C18 H18B 0.9900 . ?
C19 Cl1 1.49(7) . ?
C19 Cl2 2.01(7) . ?
C19 H19A 0.9900 . ?
C19 H19B 0.9900 . ?
C20 Cl3 1.48(7) . ?
C20 Cl4 1.98(7) . ?
C20 H20A 0.9900 . ?
C20 H20B 0.9900 . ?

loop_
_geom_torsion_atom_site_label_1
_geom_torsion_atom_site_label_2
_geom_torsion_atom_site_label_3
_geom_torsion_atom_site_label_4
_geom_torsion
_geom_torsion_site_symmetry_1
_geom_torsion_site_symmetry_2
_geom_torsion_site_symmetry_3
_geom_torsion_site_symmetry_4
_geom_torsion_publ_flag
C8 C1 C2 C3 178.1(2) . . . . ?
C7 C1 C2 C3 -58.7(3) . . . . ?
C6 C1 C2 C3 59.2(3) . . . . ?
C1 C2 C3 C2 59.0(5) . . . 10_556 ?
C1 C2 C3 C4 -60.0(4) . . . . ?
C2 C3 C4 C5 -59.4(2) 10_556 . . . ?
C2 C3 C4 C5 59.4(2) . . . . ?
C3 C4 C5 C6 60.1(2) . . . 10_556 ?
C3 C4 C5 C6 -60.1(2) . . . . ?
C4 C5 C6 C1 60.0(3) . . . . ?
C6 C5 C6 C1 -61.0(5) 10_556 . . . ?
C2 C1 C6 C5 -58.6(4) . . . . ?
C8 C1 C6 C5 179.3(3) . . . . ?
C7 C1 C6 C5 59.9(3) . . . . ?
C2 C1 C7 C1 58.4(3) . . . 10_556 ?
C8 C1 C7 C1 -177.23(18) . . . 10_556 ?
C6 C1 C7 C1 -59.8(4) . . . 10_556 ?
C2 C1 C8 N1 65.9(3) . . . . ?
C7 C1 C8 N1 -56.5(3) . . . . ?
C6 C1 C8 N1 -174.5(2) . . . . ?
O1 C9 C10 C11 -178.9(4) . . . . ?
N1 C9 C10 C11 2.3(4) . . . . ?
O1 C9 C10 C13 2.8(7) . . . . ?
N1 C9 C10 C13 -175.9(4) . . . . ?
C13 C10 C11 C14 -0.8(5) . . . . ?
C9 C10 C11 C14 -179.2(3) . . . . ?
C13 C10 C11 C12 -179.6(3) . . . . ?
C9 C10 C11 C12 2.0(3) . . . . ?
C10 C11 C12 O2 171.5(3) . . . . ?
C14 C11 C12 O2 -7.3(5) . . . . ?
C10 C11 C12 N1 -5.6(3) . . . . ?
C14 C11 C12 N1 175.6(3) . . . . ?
C11 C10 C13 C10 1.2(6) . . . 12_655 ?
C9 C10 C13 C10 179.2(2) . . . 12_655 ?
C10 C11 C14 C11 0.2(5) . . . 12_655 ?
C12 C11 C14 C11 178.83(15) . . . 12_655 ?
O2 C12 N1 C9 -169.9(3) . . . . ?
C11 C12 N1 C9 7.3(3) . . . . ?
O2 C12 N1 C8 5.2(4) . . . . ?
C11 C12 N1 C8 -177.7(2) . . . . ?
O1 C9 N1 C12 175.0(3) . . . . ?
C10 C9 N1 C12 -6.1(3) . . . . ?
O1 C9 N1 C8 0.1(5) . . . . ?
C10 C9 N1 C8 179.0(3) . . . . ?
C1 C8 N1 C12 92.7(3) . . . . ?
C1 C8 N1 C9 -92.9(3) . . . . ?
O4 C15 C16 O3 180.000(1) . . . . ?
C16 C15 C16 O3 -0.001(1) 4_556 . . . ?
C15 C16 O3 C16 0.001(1) . . . 4_556 ?
O6 C17 C18 O5 180.0 . . . . ?
C18 C17 C18 O5 0.0 3_655 . . . ?
C17 C18 O5 C18 0.0 . . . 3_655 ?
